data_7211970
loop_
_publ_author_name
'Johnstone, Russell D. L.'
'Ieva, Maria'
'Lennie, Alistair R.'
'McNab, Hamish'
'Pidcock, Elna'
'Warren, John E.'
'Parsons, Simon'

_publ_section_title
;
 Pressure as a tool in crystal engineering: inducing a phase transition in
 a high-Z&#x2032; structure
;
_journal_issue 9
_journal_name_full CrystEngComm
_journal_page_first 2520
_journal_paper_doi 10.1039/b917290d
_journal_volume 12
_journal_year 2010
_chemical_absolute_configuration unk
_chemical_formula_moiety 'C20 H15 N1 O2'
_chemical_formula_sum 'C20 H15 N O2'
_chemical_formula_weight 301.34
_chemical_name_common 'Methyl 2-(9H-carbazol-9-yl)benzoate'
_space_group_IT_number 19
_symmetry_cell_setting orthorhombic
_symmetry_space_group_name_Hall 'P 2ac 2ab'
_symmetry_space_group_name_H-M 'P 21 21 21'
_atom_sites_solution_hydrogens geom
_atom_sites_solution_primary direct
_cell_angle_alpha 90
_cell_angle_beta 90
_cell_angle_gamma 90
_cell_formula_units_Z 8
_cell_length_a 7.701(2)
_cell_length_b 12.569(6)
_cell_length_c 24.786(13)
_cell_measurement_reflns_used 1139
_cell_measurement_temperature 293
_cell_measurement_theta_max 14
_cell_measurement_theta_min 2
_cell_volume 2399.1(18)
_computing_cell_refinement 'SAINT (Siemens ,1995)'
_computing_data_collection 'SMART (Siemens, 1993)'
_computing_data_reduction 'SAINT (Siemens ,1995)'
_computing_molecular_graphics 'CAMERON (Watkin et al., 1996)'
_computing_publication_material 'CRYSTALS (Betteridge et al., 2003)'
_computing_structure_refinement 'CRYSTALS (Betteridge et al., 2003)'
_computing_structure_solution 'SIR92 (Altomare et al., 1994)'
_diffrn_ambient_pressure 5300000
_diffrn_ambient_temperature 293
_diffrn_measured_fraction_theta_full 0.835
_diffrn_measured_fraction_theta_max 0.790
_diffrn_measurement_device APEX-II
_diffrn_measurement_device_type Area
_diffrn_measurement_method \w
_diffrn_radiation_monochromator silicon
_diffrn_radiation_type synchrotron
_diffrn_radiation_wavelength 0.47620
_diffrn_reflns_av_R_equivalents 0.145
_diffrn_reflns_limit_h_max 8
_diffrn_reflns_limit_h_min 0
_diffrn_reflns_limit_k_max 12
_diffrn_reflns_limit_k_min 0
_diffrn_reflns_limit_l_max 24
_diffrn_reflns_limit_l_min 0
_diffrn_reflns_number 9206
_diffrn_reflns_reduction_process
;
Merged with SORTAV
R.H. Blessing, (1987) Cryst. Rev. 1, 3-58
;
_diffrn_reflns_theta_full 11.956
_diffrn_reflns_theta_max 15.328
_diffrn_reflns_theta_min 1.217
_diffrn_standards_number 0
_exptl_absorpt_coefficient_mu 0.108
_exptl_absorpt_correction_T_max 0.99
_exptl_absorpt_correction_T_min 0.79
_exptl_absorpt_correction_type multi-scan
_exptl_absorpt_process_details 'SADABS (Siemens, 1996)'
_exptl_crystal_colour colourless
_exptl_crystal_density_diffrn 1.668
_exptl_crystal_density_method 'not measured'
_exptl_crystal_description block
_exptl_crystal_F_000 1264
_exptl_crystal_recrystallization_method
;
A mixture of carbazole, methyl 2-iodobenzoate,
copper powder, potassium carbonate and nitrobenzene
were heated at 175 degrees C for 48 h. After cooling,
the resultant mixture was a red solid.
A mixture of water/chloroform (1:1) was added to the solid,
and the two layers separated. The aqueous layer was
then extracted twice with chloroform, and the
organic layers were combined and dried over MgSO4.
The solvent was removed under reduced pressure,
and the residue oil was purified by flash dry chromatography
on silica using hexane/ethyl acetate (85:15) as the eluant.
This resulted in the formation of colourless crystals.
(5.30 g, 88%)
;
_exptl_crystal_size_max 0.20
_exptl_crystal_size_mid 0.10
_exptl_crystal_size_min 0.10
_refine_diff_density_max 0.29
_refine_diff_density_min -0.25
_refine_ls_extinction_method None
_refine_ls_goodness_of_fit_ref 1.0302
_refine_ls_hydrogen_treatment mixed
_refine_ls_matrix_type full
_refine_ls_number_parameters 439
_refine_ls_number_reflns 1222
_refine_ls_number_restraints 462
_refine_ls_R_factor_all 0.0735
_refine_ls_R_factor_gt 0.0510
_refine_ls_shift/su_max 0.000158
_refine_ls_structure_factor_coef F
_refine_ls_weighting_details
;
Method, part 1, Chebychev polynomial, (Watkin, 1994, Prince, 1982)
[weight] = 1.0/[A~0~*T~0~(x)+A~1~*T~1~(x) ... +A~n-1~]*T~n-1~(x)]
where A~i~ are the Chebychev coefficients listed below and x= Fcalc/Fmax
Method = Robust Weighting (Prince, 1982)
W = [weight] * [1-(deltaF/6*sigmaF)^2^]^2^
A~i~ are:
12.9 -10.2 8.53
;
_refine_ls_weighting_scheme calc
_refine_ls_wR_factor_all 0.1079
_refine_ls_wR_factor_gt 0.0570
_refine_ls_wR_factor_ref 0.0570
_reflns_limit_h_max 8
_reflns_limit_h_min 0
_reflns_limit_k_max 12
_reflns_limit_k_min 0
_reflns_limit_l_max 24
_reflns_limit_l_min 0
_reflns_number_gt 1222
_reflns_number_total 1574
_reflns_threshold_expression I>2.0\s(I)
_cod_data_source_file b917290d.txt
_cod_data_source_block 5_3GPa_II.cif
_cod_depositor_comments
;
The following automatic conversions were performed:

'_symmetry_cell_setting' value 'Orthorhombic' changed to
'orthorhombic' according to
/home/saulius/struct/CIF-dictionaries/cif_core.dic dictionary named
'cif_core.dic' version 2.4.2 from 2011-04-26.

Automatic conversion script
Id: cif_fix_values 1891 2012-01-12 08:04:46Z andrius 
;
_cod_original_cell_volume 2399.2(18)
_cod_original_sg_symbol_H-M 'P 21 21 21 '
_cod_original_formula_sum 'C20 H15 N1 O2'
_cod_database_code 7211970

loop_
_symmetry_equiv_pos_as_xyz
x,y,z
x+1/2,-y+1/2,-z
-x,y+1/2,-z+1/2
-x+1/2,-y,z+1/2

loop_
_atom_site_label
_atom_site_type_symbol
_atom_site_fract_x
_atom_site_fract_y
_atom_site_fract_z
_atom_site_U_iso_or_equiv
_atom_site_occupancy
_atom_site_adp_type
_atom_site_refinement_flags_posn
_atom_site_refinement_flags_adp
N11 N 0.5617(6) 0.1817(4) 0.5902(2) 0.0265 1.0000 Uani . U
O11 O 0.5968(5) 0.1084(4) 0.75775(19) 0.0343 1.0000 Uani . U
O21 O 0.4263(5) 0.1539(4) 0.68850(18) 0.0349 1.0000 Uani D U
C11 C 0.4812(7) 0.1227(5) 0.5494(3) 0.0252 1.0000 Uani . U
C21 C 0.5279(8) 0.0282(5) 0.5267(3) 0.0258 1.0000 Uani . U
C31 C 0.4303(8) -0.0076(6) 0.4832(3) 0.0300 1.0000 Uani . U
C41 C 0.2924(8) 0.0525(5) 0.4619(3) 0.0300 1.0000 Uani . U
C51 C 0.2400(8) 0.1433(6) 0.4884(3) 0.0276 1.0000 Uani . U
C61 C 0.3349(7) 0.1795(5) 0.5320(3) 0.0240 1.0000 Uani . U
C71 C 0.3185(7) 0.2740(5) 0.5659(3) 0.0213 1.0000 Uani . U
C81 C 0.1969(8) 0.3534(5) 0.5689(3) 0.0280 1.0000 Uani . U
C91 C 0.2260(7) 0.4352(6) 0.6050(3) 0.0279 1.0000 Uani . U
C101 C 0.3755(7) 0.4376(5) 0.6360(3) 0.0235 1.0000 Uani . U
C111 C 0.4985(7) 0.3575(5) 0.6343(3) 0.0222 1.0000 Uani . U
C121 C 0.4657(7) 0.2734(5) 0.6001(3) 0.0226 1.0000 Uani . U
C131 C 0.7138(7) 0.1432(5) 0.6157(3) 0.0241 1.0000 Uani . U
C141 C 0.7170(7) 0.1089(5) 0.6700(3) 0.0218 1.0000 Uani . U
C151 C 0.8701(7) 0.0637(5) 0.6898(3) 0.0268 1.0000 Uani . U
C161 C 1.0169(8) 0.0534(5) 0.6577(3) 0.0289 1.0000 Uani . U
C171 C 1.0127(7) 0.0902(5) 0.6055(3) 0.0305 1.0000 Uani . U
C181 C 0.8626(7) 0.1330(6) 0.5840(3) 0.0300 1.0000 Uani . U
C191 C 0.5777(7) 0.1222(5) 0.7101(3) 0.0224 1.0000 Uani . U
C201 C 0.3026(8) 0.2077(6) 0.7243(3) 0.0354 1.0000 Uani D U
N12 N 0.0984(6) -0.2187(5) 0.6175(2) 0.0261 1.0000 Uani . .
O12 O -0.0365(5) -0.1537(3) 0.72355(17) 0.0278 1.0000 Uani . U
O22 O 0.1685(5) -0.1838(4) 0.78628(18) 0.0286 1.0000 Uani D U
C12 C -0.0059(7) -0.2991(5) 0.6399(3) 0.0234 1.0000 Uani . U
C22 C 0.0312(7) -0.3681(5) 0.6806(3) 0.0271 1.0000 Uani . U
C32 C -0.0986(8) -0.4363(5) 0.6965(3) 0.0279 1.0000 Uani . U
C42 C -0.2618(8) -0.4369(5) 0.6716(3) 0.0266 1.0000 Uani . U
C52 C -0.2931(7) -0.3713(5) 0.6280(3) 0.0258 1.0000 Uani . U
C62 C -0.1623(7) -0.3059(5) 0.6101(3) 0.0255 1.0000 Uani . U
C72 C -0.1460(7) -0.2316(5) 0.5660(3) 0.0220 1.0000 Uani . U
C82 C -0.2499(7) -0.2105(5) 0.5206(3) 0.0242 1.0000 Uani . U
C92 C -0.1954(8) -0.1369(5) 0.4845(3) 0.0311 1.0000 Uani . U
C102 C -0.0441(8) -0.0776(6) 0.4920(3) 0.0298 1.0000 Uani . U
C112 C 0.0619(7) -0.0985(5) 0.5370(3) 0.0248 1.0000 Uani . U
C122 C 0.0124(7) -0.1780(5) 0.5727(3) 0.0239 1.0000 Uani . U
C132 C 0.2527(7) -0.1794(5) 0.6418(3) 0.0229 1.0000 Uani . U
C142 C 0.2649(7) -0.1632(5) 0.6976(3) 0.0237 1.0000 Uani . U
C152 C 0.4245(7) -0.1339(5) 0.7199(3) 0.0243 1.0000 Uani . U
C162 C 0.5671(7) -0.1151(5) 0.6876(3) 0.0289 1.0000 Uani . U
C172 C 0.5500(7) -0.1244(5) 0.6326(3) 0.0295 1.0000 Uani . U
C182 C 0.3972(7) -0.1594(6) 0.6099(3) 0.0306 1.0000 Uani . U
C192 C 0.1141(7) -0.1669(5) 0.7352(3) 0.0246 1.0000 Uani . U
C202 C 0.0396(8) -0.1712(5) 0.8283(3) 0.0273 1.0000 Uani D U
H211 H 0.6234 -0.0116 0.5401 0.0310 1.0000 Uiso R .
H311 H 0.4575 -0.0745 0.4675 0.0359 1.0000 Uiso R .
H411 H 0.2362 0.0307 0.4296 0.0358 1.0000 Uiso R .
H511 H 0.1393 0.1806 0.4768 0.0331 1.0000 Uiso R .
H811 H 0.0961 0.3523 0.5468 0.0335 1.0000 Uiso R .
H911 H 0.1425 0.4904 0.6087 0.0334 1.0000 Uiso R .
H1011 H 0.3944 0.4966 0.6592 0.0281 1.0000 Uiso R .
H1111 H 0.6007 0.3602 0.6558 0.0268 1.0000 Uiso R .
H1511 H 0.8738 0.0394 0.7260 0.0321 1.0000 Uiso R .
H1611 H 1.1191 0.0213 0.6716 0.0348 1.0000 Uiso R .
H1711 H 1.1144 0.0862 0.5840 0.0370 1.0000 Uiso R .
H1811 H 0.8607 0.1556 0.5474 0.0358 1.0000 Uiso R .
H2011 H 0.189(2) 0.174(3) 0.7211(15) 0.0499(16) 1.0000 Uiso D .
H2012 H 0.343(4) 0.203(3) 0.7617(5) 0.0499(16) 1.0000 Uiso D .
H2013 H 0.292(5) 0.2824(12) 0.7133(14) 0.0502(16) 1.0000 Uiso D .
H221 H 0.1422 -0.3691 0.6974 0.0324 1.0000 Uiso R .
H321 H -0.0768 -0.4845 0.7253 0.0336 1.0000 Uiso R .
H421 H -0.3509 -0.4823 0.6847 0.0319 1.0000 Uiso R .
H521 H -0.4032 -0.3713 0.6108 0.0310 1.0000 Uiso R .
H821 H -0.3564 -0.2472 0.5152 0.0289 1.0000 Uiso R .
H921 H -0.2629 -0.1250 0.4530 0.0374 1.0000 Uiso R .
H1021 H -0.0130 -0.0238 0.4669 0.0356 1.0000 Uiso R .
H1121 H 0.1655 -0.0590 0.5428 0.0295 1.0000 Uiso R .
H1521 H 0.4350 -0.1269 0.7580 0.0288 1.0000 Uiso R .
H1621 H 0.6754 -0.0959 0.7031 0.0348 1.0000 Uiso R .
H1721 H 0.6451 -0.1065 0.6099 0.0357 1.0000 Uiso R .
H1821 H 0.3905 -0.1699 0.5720 0.0369 1.0000 Uiso R .
H2021 H 0.093(3) -0.140(3) 0.8605(8) 0.0500(16) 1.0000 Uiso D .
H2022 H -0.010(4) -0.2408(13) 0.8372(15) 0.0499(16) 1.0000 Uiso D .
H2023 H -0.053(3) -0.124(3) 0.8159(11) 0.0499(16) 1.0000 Uiso D .

loop_
_atom_site_aniso_label
_atom_site_aniso_U_11
_atom_site_aniso_U_22
_atom_site_aniso_U_33
_atom_site_aniso_U_23
_atom_site_aniso_U_13
_atom_site_aniso_U_12
N11 0.0238(19) 0.029(2) 0.027(3) -0.0019(15) -0.0028(17) 0.0006(12)
O11 0.037(2) 0.044(3) 0.022(2) 0.001(2) -0.0010(18) 0.002(2)
O21 0.0325(19) 0.048(3) 0.024(3) 0.0045(19) 0.0023(16) 0.017(2)
C11 0.024(3) 0.024(3) 0.027(4) 0.0005(19) 0.001(2) -0.0055(19)
C21 0.025(3) 0.026(3) 0.026(4) 0.001(2) 0.011(2) -0.006(2)
C31 0.034(3) 0.023(4) 0.032(4) -0.003(2) 0.007(2) -0.011(2)
C41 0.041(3) 0.028(4) 0.021(4) 0.001(2) 0.003(2) -0.012(3)
C51 0.030(3) 0.034(4) 0.019(4) -0.001(2) 0.001(2) -0.009(2)
C61 0.024(3) 0.023(3) 0.024(4) 0.0013(19) -0.002(2) -0.008(2)
C71 0.031(2) 0.021(3) 0.012(4) 0.0074(19) -0.001(2) -0.004(2)
C81 0.032(3) 0.035(4) 0.017(4) 0.009(2) -0.004(2) 0.005(2)
C91 0.026(3) 0.037(4) 0.022(5) 0.003(2) 0.009(2) 0.006(3)
C101 0.028(3) 0.020(3) 0.022(4) 0.002(2) 0.007(2) 0.000(2)
C111 0.027(3) 0.025(3) 0.014(4) 0.004(2) -0.001(2) 0.002(2)
C121 0.025(2) 0.024(3) 0.019(4) 0.0037(19) 0.000(2) -0.002(2)
C131 0.026(2) 0.022(4) 0.024(2) 0.000(2) -0.0030(16) 0.001(2)
C141 0.024(2) 0.019(4) 0.022(2) -0.004(2) -0.0067(17) -0.003(2)
C151 0.028(2) 0.019(4) 0.033(4) 0.002(3) -0.0064(19) 0.002(2)
C161 0.028(3) 0.018(4) 0.040(4) -0.001(3) -0.003(2) -0.005(3)
C171 0.034(3) 0.017(4) 0.040(4) -0.001(3) 0.004(2) 0.012(3)
C181 0.030(2) 0.030(4) 0.030(4) 0.000(3) 0.0017(19) 0.004(3)
C191 0.026(2) 0.017(4) 0.024(2) 0.001(2) -0.0039(16) -0.005(2)
C201 0.035(3) 0.044(5) 0.027(5) 0.003(3) 0.011(3) 0.008(3)
N12 0.026(2) 0.031(4) 0.022(4) 0.003(2) 0.003(2) -0.005(3)
O12 0.0225(15) 0.030(3) 0.031(3) -0.0011(18) -0.0008(15) 0.0022(19)
O22 0.028(2) 0.035(3) 0.023(2) 0.0043(19) 0.0047(13) 0.004(2)
C12 0.021(2) 0.026(3) 0.023(4) -0.001(2) 0.003(2) 0.0032(19)
C22 0.022(2) 0.029(4) 0.031(4) 0.002(2) -0.002(2) 0.009(2)
C32 0.041(3) 0.018(4) 0.025(4) 0.003(2) -0.002(2) 0.003(2)
C42 0.033(2) 0.012(4) 0.034(5) -0.001(2) 0.003(2) -0.001(2)
C52 0.021(2) 0.027(4) 0.030(4) -0.001(2) -0.001(2) 0.002(2)
C62 0.023(2) 0.025(4) 0.029(4) 0.001(2) -0.0008(19) 0.003(2)
C72 0.024(2) 0.023(4) 0.020(3) -0.0048(19) 0.0008(19) 0.0030(19)
C82 0.030(3) 0.021(4) 0.021(4) -0.008(2) -0.004(2) 0.004(2)
C92 0.029(3) 0.033(5) 0.031(4) 0.008(2) -0.004(2) 0.014(2)
C102 0.035(3) 0.026(4) 0.028(4) 0.005(2) 0.003(2) 0.010(2)
C112 0.025(3) 0.026(4) 0.023(4) -0.002(2) 0.0068(19) 0.003(2)
C122 0.027(2) 0.032(3) 0.013(3) -0.003(2) 0.000(2) -0.002(2)
C132 0.019(2) 0.024(3) 0.026(2) -0.005(2) -0.0027(17) 0.005(2)
C142 0.0205(17) 0.028(4) 0.023(2) 0.002(2) -0.0043(16) 0.002(2)
C152 0.024(2) 0.023(4) 0.026(3) -0.001(2) -0.0060(17) 0.001(2)
C162 0.025(2) 0.025(4) 0.037(3) -0.004(3) 0.000(2) 0.000(3)
C172 0.018(2) 0.037(4) 0.034(3) 0.007(3) 0.002(2) 0.008(3)
C182 0.027(2) 0.034(3) 0.031(3) -0.005(3) 0.0042(19) 0.000(3)
C192 0.0239(16) 0.024(4) 0.026(2) 0.003(3) -0.0015(16) 0.002(3)
C202 0.034(3) 0.021(4) 0.027(3) -0.007(3) 0.006(2) 0.010(3)

loop_
_atom_type_symbol
_atom_type_scat_dispersion_real
_atom_type_scat_dispersion_imag
_atom_type_scat_Cromer_Mann_a1
_atom_type_scat_Cromer_Mann_b1
_atom_type_scat_Cromer_Mann_a2
_atom_type_scat_Cromer_Mann_b2
_atom_type_scat_Cromer_Mann_a3
_atom_type_scat_Cromer_Mann_b3
_atom_type_scat_Cromer_Mann_a4
_atom_type_scat_Cromer_Mann_b4
_atom_type_scat_Cromer_Mann_c
_atom_type_scat_source
C 0.0000 0.0010 2.3100 20.8439 1.0200 10.2075 1.5886 0.5687 0.8650 51.6512 0.2156 'International Tables Vol C 4.2.6.8 and 6.1.1.4'
H 0.0000 0.0000 0.4930 10.5109 0.3229 26.1257 0.1402 3.1424 0.0408 57.7998 0.0030 'International Tables Vol C 4.2.6.8 and 6.1.1.4'
N 0.0010 0.0010 12.2126 0.0057 3.1322 9.8933 2.0125 28.9975 1.1663 0.5826 -11.5290 'International Tables Vol C 4.2.6.8 and 6.1.1.4'
O 0.0030 0.0030 3.0485 13.2771 2.2868 5.7011 1.5463 0.3239 0.8670 32.9089 0.2508 'International Tables Vol C 4.2.6.8 and 6.1.1.4'

loop_
_geom_angle_atom_site_label_1
_geom_angle_atom_site_label_2
_geom_angle_atom_site_label_3
_geom_angle
_geom_angle_publ_flag
C11 N11 C121 109.3(5) yes
C11 N11 C131 120.5(6) yes
C121 N11 C131 130.1(5) yes
C191 O21 C201 117.3(5) yes
N11 C11 C21 130.0(6) yes
N11 C11 C61 108.0(6) yes
C21 C11 C61 121.9(6) yes
C11 C21 C31 117.4(6) yes
C11 C21 H211 121.3 no
C31 C21 H211 121.3 no
C21 C31 C41 121.8(6) yes
C21 C31 H311 119.1 no
C41 C31 H311 119.1 no
C31 C41 C51 119.1(7) yes
C31 C41 H411 120.4 no
C51 C41 H411 120.4 no
C41 C51 C61 119.4(6) yes
C41 C51 H511 120.3 no
C61 C51 H511 120.3 no
C11 C61 C51 119.9(7) yes
C11 C61 C71 107.8(6) yes
C51 C61 C71 132.3(6) yes
C61 C71 C81 132.9(6) yes
C61 C71 C121 105.8(5) yes
C81 C71 C121 121.3(6) yes
C71 C81 C91 117.7(5) yes
C71 C81 H811 121.2 no
C91 C81 H811 121.1 no
C81 C91 C101 120.7(6) yes
C81 C91 H911 119.7 no
C101 C91 H911 119.6 no
C91 C101 C111 122.5(6) yes
C91 C101 H1011 118.7 no
C111 C101 H1011 118.8 no
C101 C111 C121 116.8(5) yes
C101 C111 H1111 121.6 no
C121 C111 H1111 121.6 no
C71 C121 N11 108.9(5) yes
C71 C121 C111 120.8(5) yes
N11 C121 C111 130.3(5) yes
N11 C131 C141 122.9(5) yes
N11 C131 C181 117.3(6) yes
C141 C131 C181 119.6(5) yes
C131 C141 C151 118.3(5) yes
C131 C141 C191 126.6(5) yes
C151 C141 C191 115.0(6) yes
C141 C151 C161 121.5(7) yes
C141 C151 H1511 119.2 no
C161 C151 H1511 119.2 no
C151 C161 C171 119.3(6) yes
C151 C161 H1611 120.4 no
C171 C161 H1611 120.3 no
C161 C171 C181 121.0(6) yes
C161 C171 H1711 119.5 no
C181 C171 H1711 119.5 no
C131 C181 C171 120.3(6) yes
C131 C181 H1811 119.9 no
C171 C181 H1811 119.9 no
C141 C191 O21 113.4(5) yes
C141 C191 O11 123.9(6) yes
O21 C191 O11 122.7(6) yes
O21 C201 H2011 109.3(14) no
O21 C201 H2012 109.6(14) no
H2011 C201 H2012 109.7(14) no
O21 C201 H2013 109.0(14) no
H2011 C201 H2013 109.0(14) no
H2012 C201 H2013 110.1(14) no
C12 N12 C122 107.9(5) yes
C12 N12 C132 124.1(6) yes
C122 N12 C132 127.5(6) yes
C192 O22 C202 116.4(4) yes
N12 C12 C22 129.1(5) yes
N12 C12 C62 108.9(6) yes
C22 C12 C62 121.8(6) yes
C12 C22 C32 117.2(5) yes
C12 C22 H221 121.4 no
C32 C22 H221 121.4 no
C22 C32 C42 122.0(6) yes
C22 C32 H321 119.0 no
C42 C32 H321 119.0 no
C32 C42 C52 119.9(6) yes
C32 C42 H421 120.1 no
C52 C42 H421 120.0 no
C42 C52 C62 118.8(5) yes
C42 C52 H521 120.6 no
C62 C52 H521 120.6 no
C12 C62 C52 119.5(6) yes
C12 C62 C72 106.3(5) yes
C52 C62 C72 134.1(5) yes
C62 C72 C82 132.7(5) yes
C62 C72 C122 107.3(5) yes
C82 C72 C122 119.9(6) yes
C72 C82 C92 118.8(6) yes
C72 C82 H821 120.7 no
C92 C82 H821 120.6 no
C82 C92 C102 122.5(6) yes
C82 C92 H921 118.7 no
C102 C92 H921 118.8 no
C92 C102 C112 119.4(6) yes
C92 C102 H1021 120.3 no
C112 C102 H1021 120.3 no
C102 C112 C122 118.7(6) yes
C102 C112 H1121 120.6 no
C122 C112 H1121 120.7 no
C72 C122 N12 109.4(6) yes
C72 C122 C112 120.6(6) yes
N12 C122 C112 130.0(5) yes
N12 C132 C142 121.7(5) yes
N12 C132 C182 119.5(6) yes
C142 C132 C182 118.8(5) yes
C132 C142 C152 119.3(5) yes
C132 C142 C192 124.1(5) yes
C152 C142 C192 116.4(6) yes
C142 C152 C162 121.0(6) yes
C142 C152 H1521 119.5 no
C162 C152 H1521 119.5 no
C152 C162 C172 119.0(6) yes
C152 C162 H1621 120.5 no
C172 C162 H1621 120.5 no
C162 C172 C182 120.9(6) yes
C162 C172 H1721 119.5 no
C182 C172 H1721 119.6 no
C132 C182 C172 120.7(7) yes
C132 C182 H1821 119.6 no
C172 C182 H1821 119.7 no
C142 C192 O22 110.5(5) yes
C142 C192 O12 126.5(6) yes
O22 C192 O12 122.9(5) yes
O22 C202 H2021 109.9(14) no
O22 C202 H2022 109.5(14) no
H2021 C202 H2022 109.5(14) no
O22 C202 H2023 110.0(14) no
H2021 C202 H2023 108.8(14) no
H2022 C202 H2023 109.1(14) no

loop_
_geom_bond_atom_site_label_1
_geom_bond_atom_site_label_2
_geom_bond_distance
_geom_bond_publ_flag
N11 C11 1.399(8) yes
N11 C121 1.392(8) yes
N11 C131 1.416(7) yes
O11 C191 1.203(7) yes
O21 C191 1.344(7) yes
O21 C201 1.467(8) yes
C11 C21 1.362(9) yes
C11 C61 1.402(8) yes
C21 C31 1.389(9) yes
C21 H211 0.950 no
C31 C41 1.407(10) yes
C31 H311 0.950 no
C41 C51 1.377(10) yes
C41 H411 0.950 no
C51 C61 1.382(9) yes
C51 H511 0.950 no
C61 C71 1.461(9) yes
C71 C81 1.371(8) yes
C71 C121 1.415(8) yes
C81 C91 1.382(10) yes
C81 H811 0.950 no
C91 C101 1.384(8) yes
C91 H911 0.950 no
C101 C111 1.384(8) yes
C101 H1011 0.950 no
C111 C121 1.378(9) yes
C111 H1111 0.950 no
C131 C141 1.413(9) yes
C131 C181 1.395(9) yes
C141 C151 1.398(8) yes
C141 C191 1.473(9) yes
C151 C161 1.388(9) yes
C151 H1511 0.950 no
C161 C171 1.373(10) yes
C161 H1611 0.950 no
C171 C181 1.383(9) yes
C171 H1711 0.950 no
C181 H1811 0.950 no
C201 H2011 0.980(8) no
C201 H2012 0.980(8) no
C201 H2013 0.980(8) no
N12 C12 1.405(8) yes
N12 C122 1.390(8) yes
N12 C132 1.421(8) yes
O12 C192 1.207(7) yes
O22 C192 1.351(7) yes
O22 C202 1.448(7) yes
C12 C22 1.361(9) yes
C12 C62 1.415(8) yes
C22 C32 1.374(9) yes
C22 H221 0.950 no
C32 C42 1.401(9) yes
C32 H321 0.950 no
C42 C52 1.380(9) yes
C42 H421 0.950 no
C52 C62 1.374(8) yes
C52 H521 0.950 no
C62 C72 1.444(9) yes
C72 C82 1.408(9) yes
C72 C122 1.403(8) yes
C82 C92 1.352(10) yes
C82 H821 0.950 no
C92 C102 1.395(10) yes
C92 H921 0.950 no
C102 C112 1.407(9) yes
C102 H1021 0.950 no
C112 C122 1.389(9) yes
C112 H1121 0.950 no
C132 C142 1.400(9) yes
C132 C182 1.388(9) yes
C142 C152 1.398(8) yes
C142 C192 1.490(8) yes
C152 C162 1.379(8) yes
C152 H1521 0.950 no
C162 C172 1.375(9) yes
C162 H1621 0.950 no
C172 C182 1.376(9) yes
C172 H1721 0.950 no
C182 H1821 0.950 no
C202 H2021 0.980(8) no
C202 H2022 0.981(8) no
C202 H2023 0.980(8) no
